data_4116254
loop_
_publ_author_name
'David W. Randall'
'Serena DeBeer George'
'Patrick L. Holland'
'Britt Hedman'
'Keith O. Hodgson'
'William B. Tolman'
'Edward I. Solomon'

_publ_section_title
;
 Spectroscopic and Electronic Structural Studies of Blue Copper Model
 Complexes. 2. Comparison of Three- and Four-Coordinate Cu(II)-Thiolate
 Complexes and Fungal Laccase
;
_journal_name_full 'Journal of the American Chemical Society'
_journal_page_first 11632
_journal_page_last 11648
_journal_paper_doi 10.1021/ja001592o
_journal_volume 122
_journal_year 2000
_chemical_compound_source 'Patrick Holland'
_chemical_formula_moiety 'C37 H50 Cu N2 S'
_chemical_formula_sum 'C37 H50 Cu N2 S'
_chemical_formula_weight 618.39
_chemical_name_common 99169
_chemical_name_systematic
; 
 A(DIPP)CuSDMP 
;
_space_group_IT_number 14
_symmetry_cell_setting monoclinic
_symmetry_space_group_name_Hall '-P 2ybc'
_symmetry_space_group_name_H-M 'P 1 21/c 1'
_atom_sites_solution_hydrogens geom
_atom_sites_solution_primary direct
_atom_sites_solution_secondary difmap
_audit_creation_method SHELXL
_cell_angle_alpha 90.00
_cell_angle_beta 103.490(1)
_cell_angle_gamma 90.00
_cell_formula_units_Z 4
_cell_length_a 11.3523(2)
_cell_length_b 17.0133(3)
_cell_length_c 18.3511(2)
_cell_measurement_reflns_used 8192
_cell_measurement_temperature 173(2)
_cell_measurement_theta_max 25
_cell_measurement_theta_min 1
_cell_volume 3446.55(9)
_computing_cell_refinement SAINT
_computing_data_collection SMART
_computing_data_reduction XPREP
_computing_molecular_graphics ORTEP
_computing_structure_refinement 'SHELXL-93 (Sheldrick, 1993)'
_computing_structure_solution 'SHELXS-86 (Sheldrick, 1990)'
_diffrn_ambient_temperature 173(2)
_diffrn_measurement_device SMART
_diffrn_measurement_method hemisphere
_diffrn_radiation_monochromator graphite
_diffrn_radiation_source 'fine-focus sealed tube'
_diffrn_radiation_type MoK\a
_diffrn_radiation_wavelength 0.71073
_diffrn_reflns_av_R_equivalents 0.0211
_diffrn_reflns_av_sigmaI/netI 0.0322
_diffrn_reflns_limit_h_max 13
_diffrn_reflns_limit_h_min -13
_diffrn_reflns_limit_k_max 20
_diffrn_reflns_limit_k_min -16
_diffrn_reflns_limit_l_max 18
_diffrn_reflns_limit_l_min -21
_diffrn_reflns_number 17304
_diffrn_reflns_theta_max 25.02
_diffrn_reflns_theta_min 1.65
_exptl_absorpt_coefficient_mu 0.720
_exptl_absorpt_correction_T_max 1.00
_exptl_absorpt_correction_T_min 0.851
_exptl_absorpt_correction_type empirical
_exptl_absorpt_process_details 'SADABS (Sheldrick, 1996)'
_exptl_crystal_colour blue
_exptl_crystal_density_diffrn 1.192
_exptl_crystal_description block
_exptl_crystal_F_000 1324
_exptl_crystal_size_max 0.5
_exptl_crystal_size_mid 0.5
_exptl_crystal_size_min 0.2
_refine_diff_density_max 0.277
_refine_diff_density_min -0.331
_refine_diff_density_rms 0.042
_refine_ls_extinction_method none
_refine_ls_goodness_of_fit_all 1.033
_refine_ls_goodness_of_fit_obs 1.106
_refine_ls_hydrogen_treatment riding
_refine_ls_matrix_type full
_refine_ls_number_parameters 382
_refine_ls_number_reflns 6083
_refine_ls_number_restraints 0
_refine_ls_restrained_S_all 1.033
_refine_ls_restrained_S_obs 1.106
_refine_ls_R_factor_all 0.0440
_refine_ls_R_factor_obs 0.0295
_refine_ls_shift/esd_max 0.002
_refine_ls_shift/esd_mean 0.000
_refine_ls_structure_factor_coef Fsqd
_refine_ls_weighting_details 'w=1/[\s^2^(Fo^2^)+(0.0359P)^2^+1.0542P] where P=(Fo^2^+2Fc^2^)/3'
_refine_ls_weighting_scheme calc
_refine_ls_wR_factor_all 0.0774
_refine_ls_wR_factor_obs 0.0727
_reflns_number_observed 4760
_reflns_number_total 6083
_reflns_observed_criterion >2sigma(I)
_cod_data_source_file ja001592o.cif
_cod_data_source_block 99169
_cod_depositor_comments
;
The following automatic conversions were performed:

'_refine_ls_weighting_scheme' value 'calc
w=1/[\s^2^(Fo^2^)+(0.0359P)^2^+1.0542P] where P=(Fo^2^+2Fc^2^)/3' was
changed to 'calc'. New tag '_refine_ls_weighting_details' was
created. The value of the new tag was set to
'w=1/[\s^2^(Fo^2^)+(0.0359P)^2^+1.0542P] where P=(Fo^2^+2Fc^2^)/3'.

Automatic conversion script
Id: cif_fix_values 3143 2015-03-26 13:38:13Z robertas 
;
_cod_database_code 4116254

loop_
_symmetry_equiv_pos_as_xyz
'x, y, z'
'-x, y+1/2, -z+1/2'
'-x, -y, -z'
'x, -y-1/2, z-1/2'

loop_
_atom_site_aniso_label
_atom_site_aniso_U_11
_atom_site_aniso_U_22
_atom_site_aniso_U_33
_atom_site_aniso_U_23
_atom_site_aniso_U_13
_atom_site_aniso_U_12
Cu 0.02112(12) 0.02429(13) 0.02570(13) 0.00392(10) 0.00457(9) 0.00147(10)
S 0.0354(3) 0.0329(3) 0.0356(3) 0.0033(2) 0.0117(2) -0.0064(2)
N1 0.0217(8) 0.0220(8) 0.0247(8) 0.0015(7) 0.0025(7) 0.0012(6)
N2 0.0211(8) 0.0256(9) 0.0262(8) 0.0040(7) 0.0026(7) 0.0026(7)
C1 0.0320(11) 0.0333(12) 0.0294(11) 0.0092(9) 0.0057(9) 0.0007(9)
C2 0.0289(10) 0.0211(10) 0.0237(10) -0.0008(8) 0.0033(8) -0.0016(8)
C3 0.0266(10) 0.0278(11) 0.0285(10) 0.0016(9) 0.0093(8) -0.0019(8)
C4 0.0235(10) 0.0258(10) 0.0314(11) -0.0034(8) 0.0058(8) -0.0018(8)
C5 0.0266(11) 0.0449(14) 0.0461(13) 0.0082(11) 0.0118(10) 0.0044(10)
C6 0.0219(10) 0.0249(10) 0.0234(10) 0.0067(8) 0.0031(8) 0.0038(8)
C7 0.0274(10) 0.0266(11) 0.0273(10) 0.0021(8) 0.0046(8) 0.0030(8)
C8 0.0340(12) 0.0293(11) 0.0341(11) -0.0019(9) 0.0062(9) 0.0072(9)
C9 0.0254(11) 0.0415(13) 0.0321(11) 0.0012(10) 0.0039(9) 0.0108(9)
C10 0.0254(10) 0.0381(12) 0.0278(11) 0.0007(9) 0.0002(8) -0.0012(9)
C11 0.0277(10) 0.0273(11) 0.0222(10) 0.0035(8) 0.0033(8) 0.0020(8)
C12 0.0275(11) 0.0272(11) 0.0357(11) -0.0041(9) 0.0035(9) 0.0016(8)
C13 0.0502(15) 0.0494(15) 0.0375(13) -0.0008(11) -0.0028(11) -0.0119(12)
C14 0.0409(13) 0.0309(12) 0.0477(14) -0.0030(10) 0.0058(11) -0.0023(10)
C15 0.0282(11) 0.0285(11) 0.0312(11) -0.0030(9) -0.0014(9) 0.0009(9)
C16 0.057(2) 0.0347(13) 0.0392(13) -0.0027(10) 0.0063(11) -0.0100(11)
C17 0.0389(12) 0.0402(13) 0.0332(12) -0.0071(10) 0.0061(10) 0.0025(10)
C18 0.0209(10) 0.0289(11) 0.0298(10) 0.0036(8) 0.0038(8) 0.0041(8)
C19 0.0234(10) 0.0335(12) 0.0327(11) -0.0003(9) 0.0036(9) 0.0026(9)
C20 0.0311(11) 0.0439(14) 0.0316(11) -0.0017(10) -0.0041(9) 0.0070(10)
C21 0.0405(13) 0.0422(14) 0.0338(12) 0.0076(10) -0.0040(10) 0.0156(11)
C22 0.0384(12) 0.0283(11) 0.0396(12) 0.0048(10) 0.0026(10) 0.0099(10)
C23 0.0247(10) 0.0309(11) 0.0309(11) 0.0009(9) 0.0039(8) 0.0048(9)
C24 0.0329(12) 0.0331(12) 0.0335(12) -0.0022(9) 0.0010(9) -0.0041(9)
C25 0.0420(14) 0.050(2) 0.065(2) -0.0082(13) -0.0016(12) -0.0115(12)
C26 0.0467(15) 0.0358(14) 0.071(2) -0.0122(12) 0.0169(13) -0.0033(11)
C27 0.0304(11) 0.0306(12) 0.0331(11) -0.0002(9) 0.0016(9) 0.0040(9)
C28 0.0449(15) 0.068(2) 0.0476(15) -0.0184(13) 0.0094(12) -0.0020(13)
C29 0.054(2) 0.051(2) 0.0488(15) -0.0058(12) 0.0077(12) -0.0163(13)
C31 0.0306(11) 0.0357(12) 0.0300(11) 0.0034(9) 0.0072(9) -0.0110(9)
C32 0.0351(12) 0.0351(12) 0.0379(12) 0.0022(10) 0.0134(10) -0.0072(10)
C33 0.0505(15) 0.0456(15) 0.0474(15) -0.0072(12) 0.0178(12) -0.0099(12)
C34 0.063(2) 0.067(2) 0.0410(15) -0.0144(13) 0.0166(13) -0.0255(15)
C35 0.0453(15) 0.078(2) 0.0316(13) 0.0060(13) -0.0021(11) -0.0258(14)
C36 0.0324(12) 0.0506(15) 0.0391(13) 0.0110(11) 0.0052(10) -0.0114(11)
C37 0.0387(13) 0.0471(15) 0.0450(14) 0.0068(11) 0.0122(11) 0.0085(11)
C38 0.0405(14) 0.071(2) 0.057(2) 0.0275(14) 0.0039(12) 0.0049(13)

loop_
_atom_site_label
_atom_site_type_symbol
_atom_site_fract_x
_atom_site_fract_y
_atom_site_fract_z
_atom_site_U_iso_or_equiv
_atom_site_thermal_displace_type
_atom_site_occupancy
_atom_site_calc_flag
_atom_site_refinement_flags
Cu Cu 0.24737(2) 0.827565(13) 0.248971(13) 0.02385(8) Uani 1 d .
S S 0.13559(5) 0.75945(3) 0.30401(3) 0.03408(13) Uani 1 d .
N1 N 0.20830(13) 0.90214(9) 0.17036(8) 0.0233(3) Uani 1 d .
N2 N 0.41535(13) 0.81874(9) 0.25023(9) 0.0247(4) Uani 1 d .
C1 C 0.2386(2) 0.97862(12) 0.06303(11) 0.0318(5) Uani 1 d .
H1A H 0.1648(7) 0.9564(4) 0.0309(4) 0.048 Uiso 1 calc R
H1B H 0.3008(5) 0.9839(6) 0.0342(4) 0.048 Uiso 1 calc R
H1C H 0.2206(11) 1.0304(3) 0.08108(11) 0.048 Uiso 1 calc R
C2 C 0.2841(2) 0.92488(11) 0.12899(10) 0.0250(4) Uani 1 d .
C3 C 0.4060(2) 0.90136(11) 0.14332(11) 0.0272(4) Uani 1 d .
H3 H 0.4515(2) 0.92086(11) 0.10987(11) 0.033 Uiso 1 calc R
C4 C 0.4682(2) 0.85271(12) 0.20091(11) 0.0270(4) Uani 1 d .
C5 C 0.6020(2) 0.83944(14) 0.20574(13) 0.0386(5) Uani 1 d .
H5A H 0.6499(2) 0.8652(7) 0.2508(5) 0.058 Uiso 1 calc R
H5B H 0.6234(3) 0.8616(8) 0.1613(4) 0.058 Uiso 1 calc R
H5C H 0.6191(3) 0.78291(14) 0.2083(8) 0.058 Uiso 1 calc R
C6 C 0.0879(2) 0.93612(11) 0.15677(10) 0.0238(4) Uani 1 d .
C7 C 0.0730(2) 1.01011(11) 0.18764(10) 0.0274(4) Uani 1 d .
C8 C -0.0438(2) 1.04084(12) 0.17586(11) 0.0328(5) Uani 1 d .
H8 H -0.0555(2) 1.09112(12) 0.19555(11) 0.039 Uiso 1 calc R
C9 C -0.1428(2) 0.99943(13) 0.13605(11) 0.0335(5) Uani 1 d .
H9 H -0.2218(2) 1.02113(13) 0.12868(11) 0.040 Uiso 1 calc R
C10 C -0.1265(2) 0.92657(12) 0.10708(11) 0.0314(5) Uani 1 d .
H10 H -0.1953(2) 0.89840(12) 0.08024(11) 0.038 Uiso 1 calc R
C11 C -0.0117(2) 0.89295(11) 0.11607(10) 0.0261(4) Uani 1 d .
C12 C 0.1785(2) 1.05548(12) 0.23599(11) 0.0308(5) Uani 1 d .
H12 H 0.2553(2) 1.03207(12) 0.22801(11) 0.037 Uiso 1 calc R
C13 C 0.1781(2) 1.04566(15) 0.31883(12) 0.0479(6) Uani 1 d .
H13A H 0.1027(7) 1.0672(9) 0.3279(2) 0.072 Uiso 1 calc R
H13B H 0.2473(9) 1.0738(8) 0.34971(13) 0.072 Uiso 1 calc R
H13C H 0.1840(15) 0.9897(2) 0.3319(3) 0.072 Uiso 1 calc R
C14 C 0.1775(2) 1.14258(13) 0.21544(13) 0.0406(5) Uani 1 d .
H14A H 0.1041(6) 1.1673(2) 0.2243(8) 0.061 Uiso 1 calc R
H14B H 0.1786(13) 1.14790(13) 0.1624(2) 0.061 Uiso 1 calc R
H14C H 0.2490(7) 1.1684(2) 0.2464(6) 0.061 Uiso 1 calc R
C15 C 0.0005(2) 0.81382(12) 0.08029(11) 0.0307(5) Uani 1 d .
H15 H 0.0876(2) 0.79794(12) 0.09483(11) 0.037 Uiso 1 calc R
C16 C -0.0739(2) 0.75011(13) 0.10783(13) 0.0445(6) Uani 1 d .
H16A H -0.0490(10) 0.7465(6) 0.16257(14) 0.067 Uiso 1 calc R
H16B H -0.0603(11) 0.6995(2) 0.0857(7) 0.067 Uiso 1 calc R
H16C H -0.1601(3) 0.7636(5) 0.0928(8) 0.067 Uiso 1 calc R
C17 C -0.0365(2) 0.81955(13) -0.00539(11) 0.0378(5) Uani 1 d .
H17A H -0.1218(4) 0.8352(8) -0.02102(12) 0.057 Uiso 1 calc R
H17B H -0.0255(12) 0.7683(2) -0.02729(11) 0.057 Uiso 1 calc R
H17C H 0.0140(9) 0.8588(6) -0.02263(13) 0.057 Uiso 1 calc R
C18 C 0.4829(2) 0.76790(12) 0.30796(11) 0.0268(4) Uani 1 d .
C19 C 0.5494(2) 0.80086(12) 0.37570(11) 0.0303(5) Uani 1 d .
C20 C 0.6073(2) 0.74972(13) 0.43163(12) 0.0374(5) Uani 1 d .
H20 H 0.6529(2) 0.77056(13) 0.47764(12) 0.045 Uiso 1 calc R
C21 C 0.6001(2) 0.66932(13) 0.42187(12) 0.0409(6) Uani 1 d .
H21 H 0.6402(2) 0.63558(13) 0.46114(12) 0.049 Uiso 1 calc R
C22 C 0.5350(2) 0.63762(13) 0.35534(12) 0.0365(5) Uani 1 d .
H22 H 0.5311(2) 0.58217(13) 0.34919(12) 0.044 Uiso 1 calc R
C23 C 0.4748(2) 0.68611(12) 0.29690(11) 0.0293(4) Uani 1 d .
C24 C 0.5525(2) 0.88940(12) 0.38873(12) 0.0343(5) Uani 1 d .
H24 H 0.5396(2) 0.91569(12) 0.33875(12) 0.041 Uiso 1 calc R
C25 C 0.6740(2) 0.9183(2) 0.43693(15) 0.0548(7) Uani 1 d .
H25A H 0.6843(8) 0.8985(9) 0.4882(3) 0.082 Uiso 1 calc R
H25B H 0.6751(7) 0.9759(2) 0.4375(8) 0.082 Uiso 1 calc R
H25C H 0.7403(2) 0.8988(9) 0.4158(6) 0.082 Uiso 1 calc R
C26 C 0.4486(2) 0.91380(14) 0.4241(2) 0.0508(6) Uani 1 d .
H26A H 0.3714(2) 0.8970(9) 0.3917(5) 0.076 Uiso 1 calc R
H26B H 0.4487(9) 0.9711(2) 0.4298(9) 0.076 Uiso 1 calc R
H26C H 0.4593(8) 0.8890(8) 0.4734(4) 0.076 Uiso 1 calc R
C27 C 0.4037(2) 0.64997(12) 0.22394(11) 0.0323(5) Uani 1 d .
H27 H 0.3535(2) 0.69264(12) 0.19448(11) 0.039 Uiso 1 calc R
C28 C 0.4876(2) 0.6184(2) 0.17667(14) 0.0539(7) Uani 1 d .
H28A H 0.5389(11) 0.6611(3) 0.1658(8) 0.081 Uiso 1 calc R
H28B H 0.4390(2) 0.5971(10) 0.1296(5) 0.081 Uiso 1 calc R
H28C H 0.5388(11) 0.5767(7) 0.2043(4) 0.081 Uiso 1 calc R
C29 C 0.3177(2) 0.5858(2) 0.23693(14) 0.0519(6) Uani 1 d .
H29A H 0.3645(2) 0.5418(5) 0.2637(9) 0.078 Uiso 1 calc R
H29B H 0.2693(11) 0.5673(7) 0.18858(14) 0.078 Uiso 1 calc R
H29C H 0.2639(10) 0.6068(3) 0.2669(8) 0.078 Uiso 1 calc R
C31 C 0.1286(2) 0.80960(12) 0.38861(11) 0.0321(5) Uani 1 d .
C32 C 0.0383(2) 0.86633(13) 0.38751(12) 0.0352(5) Uani 1 d .
C33 C 0.0345(2) 0.90408(15) 0.45413(13) 0.0468(6) Uani 1 d .
H33 H -0.0251(2) 0.94329(15) 0.45406(13) 0.056 Uiso 1 calc R
C34 C 0.1155(3) 0.8857(2) 0.52009(14) 0.0563(7) Uani 1 d .
H34 H 0.1127(3) 0.9128(2) 0.56489(14) 0.068 Uiso 1 calc R
C35 C 0.2011(2) 0.8277(2) 0.52117(13) 0.0536(7) Uani 1 d .
H35 H 0.2558(2) 0.8146(2) 0.56718(13) 0.064 Uiso 1 calc R
C36 C 0.2089(2) 0.78796(14) 0.45594(12) 0.0412(6) Uani 1 d .
C37 C -0.0553(2) 0.88500(14) 0.31710(12) 0.0432(6) Uani 1 d .
H37A H -0.0149(2) 0.8983(9) 0.2770(3) 0.065 Uiso 1 calc R
H37B H -0.1044(9) 0.9297(6) 0.3262(3) 0.065 Uiso 1 calc R
H37C H -0.1077(9) 0.8392(3) 0.3022(5) 0.065 Uiso 1 calc R
C38 C 0.2984(2) 0.7218(2) 0.45856(15) 0.0573(7) Uani 1 d .
H38A H 0.3480(11) 0.7163(7) 0.5097(3) 0.086 Uiso 1 calc R
H38B H 0.3509(11) 0.7336(5) 0.4244(8) 0.086 Uiso 1 calc R
H38C H 0.2546(2) 0.6727(3) 0.4432(10) 0.086 Uiso 1 calc R

loop_
_atom_type_symbol
_atom_type_description
_atom_type_scat_dispersion_real
_atom_type_scat_dispersion_imag
_atom_type_scat_source
C C 0.0033 0.0016 'International Tables Vol C Tables 4.2.6.8 and 6.1.1.4'
H H 0.0000 0.0000 'International Tables Vol C Tables 4.2.6.8 and 6.1.1.4'
N N 0.0061 0.0033 'International Tables Vol C Tables 4.2.6.8 and 6.1.1.4'
S S 0.1246 0.1234 'International Tables Vol C Tables 4.2.6.8 and 6.1.1.4'
Cu Cu 0.3201 1.2651 'International Tables Vol C Tables 4.2.6.8 and 6.1.1.4'

loop_
_geom_angle_atom_site_label_1
_geom_angle_atom_site_label_2
_geom_angle_atom_site_label_3
_geom_angle
N1 Cu N2 96.76(6)
N1 Cu S 131.56(5)
N2 Cu S 130.80(5)
C31 S Cu 107.63(7)
C2 N1 C6 119.6(2)
C2 N1 Cu 124.16(13)
C6 N1 Cu 116.20(11)
C4 N2 C18 120.9(2)
C4 N2 Cu 124.49(13)
C18 N2 Cu 114.49(12)
N1 C2 C3 123.4(2)
N1 C2 C1 119.2(2)
C3 C2 C1 117.4(2)
C4 C3 C2 127.7(2)
N2 C4 C3 123.0(2)
N2 C4 C5 120.0(2)
C3 C4 C5 117.0(2)
C7 C6 C11 121.6(2)
C7 C6 N1 119.0(2)
C11 C6 N1 119.4(2)
C8 C7 C6 118.2(2)
C8 C7 C12 119.3(2)
C6 C7 C12 122.4(2)
C9 C8 C7 121.2(2)
C10 C9 C8 119.8(2)
C9 C10 C11 121.9(2)
C10 C11 C6 117.4(2)
C10 C11 C15 119.2(2)
C6 C11 C15 123.3(2)
C7 C12 C14 112.8(2)
C7 C12 C13 109.8(2)
C14 C12 C13 110.4(2)
C11 C15 C16 111.9(2)
C11 C15 C17 110.9(2)
C16 C15 C17 110.1(2)
C23 C18 C19 121.6(2)
C23 C18 N2 118.8(2)
C19 C18 N2 119.5(2)
C20 C19 C18 117.8(2)
C20 C19 C24 120.9(2)
C18 C19 C24 121.2(2)
C21 C20 C19 121.5(2)
C20 C21 C22 120.4(2)
C21 C22 C23 120.8(2)
C22 C23 C18 118.0(2)
C22 C23 C27 120.0(2)
C18 C23 C27 122.0(2)
C19 C24 C26 110.0(2)
C19 C24 C25 113.0(2)
C26 C24 C25 110.3(2)
C29 C27 C23 112.4(2)
C29 C27 C28 110.2(2)
C23 C27 C28 111.6(2)
C36 C31 C32 121.0(2)
C36 C31 S 119.2(2)
C32 C31 S 119.7(2)
C33 C32 C31 118.5(2)
C33 C32 C37 119.8(2)
C31 C32 C37 121.7(2)
C34 C33 C32 121.2(2)
C33 C34 C35 119.9(2)
C34 C35 C36 121.2(2)
C35 C36 C31 118.1(2)
C35 C36 C38 120.7(2)
C31 C36 C38 121.2(2)

loop_
_geom_bond_atom_site_label_1
_geom_bond_atom_site_label_2
_geom_bond_distance
Cu N1 1.8945(15)
Cu N2 1.908(2)
Cu S 2.1382(5)
S C31 1.789(2)
N1 C2 1.331(2)
N1 C6 1.451(2)
N2 C4 1.329(2)
N2 C18 1.442(2)
C1 C2 1.509(3)
C2 C3 1.405(3)
C3 C4 1.397(3)
C4 C5 1.518(3)
C6 C7 1.407(3)
C6 C11 1.408(3)
C7 C8 1.395(3)
C7 C12 1.523(3)
C8 C9 1.382(3)
C9 C10 1.378(3)
C10 C11 1.398(3)
C11 C15 1.518(3)
C12 C14 1.529(3)
C12 C13 1.530(3)
C15 C16 1.531(3)
C15 C17 1.533(3)
C18 C23 1.406(3)
C18 C19 1.412(3)
C19 C20 1.388(3)
C19 C24 1.524(3)
C20 C21 1.380(3)
C21 C22 1.381(3)
C22 C23 1.398(3)
C23 C27 1.523(3)
C24 C26 1.530(3)
C24 C25 1.535(3)
C27 C29 1.521(3)
C27 C28 1.528(3)
C31 C36 1.403(3)
C31 C32 1.404(3)
C32 C33 1.391(3)
C32 C37 1.503(3)
C33 C34 1.375(4)
C34 C35 1.382(4)
C35 C36 1.395(3)
C36 C38 1.510(3)

loop_
_geom_torsion_atom_site_label_1
_geom_torsion_atom_site_label_2
_geom_torsion_atom_site_label_3
_geom_torsion_atom_site_label_4
_geom_torsion
N1 Cu S C31 -97.29(10)
N2 Cu S C31 96.04(10)
N2 Cu N1 C2 8.0(2)
S Cu N1 C2 -161.90(12)
N2 Cu N1 C6 -171.12(13)
S Cu N1 C6 19.0(2)
N1 Cu N2 C4 -6.1(2)
S Cu N2 C4 163.85(13)
N1 Cu N2 C18 176.86(13)
S Cu N2 C18 -13.1(2)
C6 N1 C2 C3 173.1(2)
Cu N1 C2 C3 -6.0(3)
C6 N1 C2 C1 -6.9(3)
Cu N1 C2 C1 174.00(13)
N1 C2 C3 C4 -0.5(3)
C1 C2 C3 C4 179.5(2)
C18 N2 C4 C3 178.9(2)
Cu N2 C4 C3 2.1(3)
C18 N2 C4 C5 -1.1(3)
Cu N2 C4 C5 -177.94(14)
C2 C3 C4 N2 2.6(3)
C2 C3 C4 C5 -177.4(2)
C2 N1 C6 C7 -81.3(2)
Cu N1 C6 C7 97.9(2)
C2 N1 C6 C11 101.6(2)
Cu N1 C6 C11 -79.2(2)
C11 C6 C7 C8 -1.1(3)
N1 C6 C7 C8 -178.1(2)
C11 C6 C7 C12 176.0(2)
N1 C6 C7 C12 -1.0(3)
C6 C7 C8 C9 1.1(3)
C12 C7 C8 C9 -176.2(2)
C7 C8 C9 C10 -0.2(3)
C8 C9 C10 C11 -0.6(3)
C9 C10 C11 C6 0.6(3)
C9 C10 C11 C15 -177.7(2)
C7 C6 C11 C10 0.3(3)
N1 C6 C11 C10 177.3(2)
C7 C6 C11 C15 178.5(2)
N1 C6 C11 C15 -4.4(3)
C8 C7 C12 C14 -47.4(3)
C6 C7 C12 C14 135.5(2)
C8 C7 C12 C13 76.3(2)
C6 C7 C12 C13 -100.8(2)
C10 C11 C15 C16 -58.4(2)
C6 C11 C15 C16 123.4(2)
C10 C11 C15 C17 64.9(2)
C6 C11 C15 C17 -113.3(2)
C4 N2 C18 C23 -98.3(2)
Cu N2 C18 C23 78.8(2)
C4 N2 C18 C19 85.4(2)
Cu N2 C18 C19 -97.5(2)
C23 C18 C19 C20 0.0(3)
N2 C18 C19 C20 176.2(2)
C23 C18 C19 C24 -176.9(2)
N2 C18 C19 C24 -0.7(3)
C18 C19 C20 C21 -0.2(3)
C24 C19 C20 C21 176.7(2)
C19 C20 C21 C22 0.4(4)
C20 C21 C22 C23 -0.3(3)
C21 C22 C23 C18 0.1(3)
C21 C22 C23 C27 179.9(2)
C19 C18 C23 C22 0.1(3)
N2 C18 C23 C22 -176.2(2)
C19 C18 C23 C27 -179.7(2)
N2 C18 C23 C27 4.0(3)
C20 C19 C24 C26 -87.1(2)
C18 C19 C24 C26 89.7(2)
C20 C19 C24 C25 36.7(3)
C18 C19 C24 C25 -146.5(2)
C22 C23 C27 C29 49.7(3)
C18 C23 C27 C29 -130.5(2)
C22 C23 C27 C28 -74.6(3)
C18 C23 C27 C28 105.2(2)
Cu S C31 C36 -95.2(2)
Cu S C31 C32 88.8(2)
C36 C31 C32 C33 3.7(3)
S C31 C32 C33 179.6(2)
C36 C31 C32 C37 -174.5(2)
S C31 C32 C37 1.5(3)
C31 C32 C33 C34 -1.2(3)
C37 C32 C33 C34 177.0(2)
C32 C33 C34 C35 -1.3(4)
C33 C34 C35 C36 1.2(4)
C34 C35 C36 C31 1.2(3)
C34 C35 C36 C38 -176.8(2)
C32 C31 C36 C35 -3.7(3)
S C31 C36 C35 -179.7(2)
C32 C31 C36 C38 174.3(2)
S C31 C36 C38 -1.7(3)
